data_2105728
loop_
_publ_author_name
'Saccone, Marco'
'Terraneo, Giancarlo'
'Pilati, Tullio'
'Cavallo, Gabriella'
'Priimagi, Arri'
'Metrangolo, Pierangelo'
'Resnati, Giuseppe'

_publ_section_title
;
 Azobenzene-based difunctional halogen-bond donor: towards the engineering
 of photoresponsive co-crystals
;
_journal_coeditor_code BI5016
_journal_issue 1
_journal_name_full 'Acta Crystallographica Section B'
_journal_page_first 149
_journal_page_last 156
_journal_paper_doi 10.1107/S205252061302622X
_journal_volume 70
_journal_year 2014
_chemical_formula_moiety 'C12 F8 I2 N2, C2 H6 O S'
_chemical_formula_sum 'C14 H6 F8 I2 N2 O S'
_chemical_formula_weight 656.07
_space_group_IT_number 15
_symmetry_cell_setting monoclinic
_symmetry_space_group_name_Hall '-C 2yc'
_symmetry_space_group_name_H-M 'C 1 2/c 1'
_atom_sites_solution_hydrogens geom
_atom_sites_solution_primary direct
_atom_sites_solution_secondary difmap
_audit_creation_method SHELXL-97
_cell_angle_alpha 90.00
_cell_angle_beta 111.347(12)
_cell_angle_gamma 90.00
_cell_formula_units_Z 4
_cell_length_a 21.140(3)
_cell_length_b 10.0766(16)
_cell_length_c 9.5589(15)
_cell_measurement_reflns_used 6005
_cell_measurement_temperature 103(2)
_cell_measurement_theta_max 24.86
_cell_measurement_theta_min 2.27
_cell_volume 1896.5(5)
_computing_cell_refinement 'SAINT (Bruker, 2008)'
_computing_data_collection 'APEX2 (Bruker, 2008)'
_computing_data_reduction SAINT
_computing_molecular_graphics 'Mercury (Macrae et al., 2008)'
_computing_publication_material SHELXL-97
_computing_structure_refinement 'SHELXL-97 (Sheldrick, 2008)'
_computing_structure_solution 'SIR2002 (Burla et al., 2003)'
_diffrn_ambient_temperature 103(2)
_diffrn_measured_fraction_theta_full 0.993
_diffrn_measured_fraction_theta_max 0.993
_diffrn_measurement_device_type 'Bruker APEX-II CCD'
_diffrn_measurement_method '\f and \w scans'
_diffrn_radiation_monochromator graphite
_diffrn_radiation_source 'fine-focus sealed tube'
_diffrn_radiation_type MoK\a
_diffrn_radiation_wavelength 0.71073
_diffrn_reflns_av_R_equivalents 0.0316
_diffrn_reflns_av_sigmaI/netI 0.0229
_diffrn_reflns_limit_h_max 24
_diffrn_reflns_limit_h_min -25
_diffrn_reflns_limit_k_max 11
_diffrn_reflns_limit_k_min -11
_diffrn_reflns_limit_l_max 10
_diffrn_reflns_limit_l_min -11
_diffrn_reflns_number 12815
_diffrn_reflns_theta_full 25.01
_diffrn_reflns_theta_max 25.01
_diffrn_reflns_theta_min 3.48
_diffrn_standards_decay_% 0.00
_exptl_absorpt_coefficient_mu 3.510
_exptl_absorpt_correction_T_max 0.6022
_exptl_absorpt_correction_T_min 0.5181
_exptl_absorpt_correction_type multi-scan
_exptl_absorpt_process_details 'SADABS (Bruker, 2008)'
_exptl_crystal_colour orange
_exptl_crystal_density_diffrn 2.298
_exptl_crystal_density_method 'not measured'
_exptl_crystal_description lamina
_exptl_crystal_F_000 1224
_exptl_crystal_size_max 0.40
_exptl_crystal_size_mid 0.10
_exptl_crystal_size_min 0.03
_refine_diff_density_max 0.834
_refine_diff_density_min -1.191
_refine_ls_extinction_method none
_refine_ls_goodness_of_fit_ref 1.076
_refine_ls_hydrogen_treatment noref
_refine_ls_matrix_type full
_refine_ls_number_parameters 137
_refine_ls_number_reflns 1662
_refine_ls_number_restraints 0
_refine_ls_restrained_S_all 1.076
_refine_ls_R_factor_all 0.0399
_refine_ls_R_factor_gt 0.0270
_refine_ls_shift/su_max 0.001
_refine_ls_shift/su_mean 0.000
_refine_ls_structure_factor_coef Fsqd
_refine_ls_weighting_details 'w=1/[\s^2^(Fo^2^)+(0.0260P)^2^+10.7129P] where P=(Fo^2^+2Fc^2^)/3'
_refine_ls_weighting_scheme calc
_refine_ls_wR_factor_gt 0.0579
_refine_ls_wR_factor_ref 0.0650
_reflns_number_gt 1379
_reflns_number_total 1662
_reflns_threshold_expression I>2\s(I)
_cod_data_source_file bi5016sup1.cif
_cod_data_source_block 2_dmso
_cod_original_sg_symbol_H-M 'C 2/c'
_cod_database_code 2105728

loop_
_symmetry_equiv_pos_as_xyz
'x, y, z'
'-x, y, -z+1/2'
'x+1/2, y+1/2, z'
'-x+1/2, y+1/2, -z+1/2'
'-x, -y, -z'
'x, -y, z-1/2'
'-x+1/2, -y+1/2, -z'
'x+1/2, -y+1/2, z-1/2'

loop_
_atom_site_type_symbol
_atom_site_label
_atom_site_fract_x
_atom_site_fract_y
_atom_site_fract_z
_atom_site_U_iso_or_equiv
_atom_site_adp_type
_atom_site_calc_flag
_atom_site_refinement_flags
_atom_site_occupancy
_atom_site_symmetry_multiplicity
_atom_site_disorder_assembly
_atom_site_disorder_group
I I1 0.928736(15) 1.17322(3) 1.02513(4) 0.03522(13) Uani d . 1 1 . .
F F1 0.81527(13) 1.2003(2) 0.6927(3) 0.0358(6) Uani d . 1 1 . .
F F2 0.74142(13) 1.0229(3) 0.4973(3) 0.0348(6) Uani d . 1 1 . .
F F3 0.84236(15) 0.6785(3) 0.8460(3) 0.0418(7) Uani d . 1 1 . .
F F4 0.91586(14) 0.8587(3) 1.0427(3) 0.0391(7) Uani d . 1 1 . .
N N1 0.7567(2) 0.7375(4) 0.5677(4) 0.0335(9) Uani d . 1 1 . .
C C1 0.8234(2) 1.0705(4) 0.7321(5) 0.0283(10) Uani d . 1 1 . .
C C2 0.7852(2) 0.9786(5) 0.6296(5) 0.0302(11) Uani d . 1 1 . .
C C3 0.7914(2) 0.8438(4) 0.6643(5) 0.0301(11) Uani d . 1 1 . .
C C4 0.8352(2) 0.8074(4) 0.8064(5) 0.0327(11) Uani d . 1 1 . .
C C5 0.8738(2) 0.9003(5) 0.9066(5) 0.0311(11) Uani d . 1 1 . .
C C6 0.8693(2) 1.0349(5) 0.8715(5) 0.0312(11) Uani d . 1 1 . .
S S7 0.50223(13) 0.9893(2) 0.1722(3) 0.0317(5) Uani d P 0.50 1 A -1
O O1 0.5069(6) 0.8464(6) 0.2163(9) 0.042(3) Uani d P 0.50 1 A -1
C C7 0.5689(4) 1.0615(7) 0.2991(8) 0.072(2) Uani d . 1 1 A -1
H H7A 0.5625 1.1579 0.2937 0.108 Uiso calc PR 0.50 1 A -1
H H7B 0.6099 1.0390 0.2793 0.108 Uiso calc PR 0.50 1 A -1
H H7C 0.5736 1.0303 0.3995 0.108 Uiso calc PR 0.50 1 A -1
H H7D 0.6015 0.9935 0.3547 0.108 Uiso calc PR 0.50 1 A -1
H H7E 0.5541 1.1125 0.3691 0.108 Uiso calc PR 0.50 1 A -1
H H7F 0.5904 1.1212 0.2488 0.108 Uiso calc PR 0.50 1 A -1

loop_
_atom_site_aniso_label
_atom_site_aniso_U_11
_atom_site_aniso_U_22
_atom_site_aniso_U_33
_atom_site_aniso_U_12
_atom_site_aniso_U_13
_atom_site_aniso_U_23
I1 0.02782(18) 0.0385(2) 0.0400(2) -0.00540(14) 0.01311(14) 0.00487(15)
F1 0.0375(15) 0.0297(15) 0.0416(17) -0.0004(11) 0.0162(13) 0.0052(12)
F2 0.0366(15) 0.0330(15) 0.0353(16) 0.0026(12) 0.0138(12) 0.0043(12)
F3 0.0627(19) 0.0301(15) 0.0386(17) 0.0066(13) 0.0256(15) 0.0045(12)
F4 0.0474(17) 0.0437(16) 0.0305(16) 0.0084(13) 0.0192(13) 0.0079(12)
N1 0.039(2) 0.033(2) 0.037(2) 0.0026(18) 0.024(2) 0.0016(19)
C1 0.032(3) 0.025(2) 0.035(3) 0.006(2) 0.021(2) 0.008(2)
C2 0.030(2) 0.039(3) 0.028(3) 0.005(2) 0.018(2) 0.006(2)
C3 0.036(3) 0.032(3) 0.033(3) 0.001(2) 0.024(2) 0.001(2)
C4 0.043(3) 0.028(3) 0.036(3) 0.007(2) 0.025(2) 0.007(2)
C5 0.035(3) 0.041(3) 0.025(3) 0.007(2) 0.021(2) 0.004(2)
C6 0.028(3) 0.039(3) 0.035(3) -0.001(2) 0.021(2) -0.001(2)
S7 0.0525(15) 0.0210(11) 0.0197(11) -0.0049(10) 0.0108(10) -0.0030(9)
O1 0.053(6) 0.022(3) 0.033(8) 0.002(3) -0.007(5) 0.001(3)
C7 0.089(5) 0.065(4) 0.072(5) -0.041(4) 0.041(4) -0.005(4)

loop_
_atom_type_symbol
_atom_type_description
_atom_type_scat_dispersion_real
_atom_type_scat_dispersion_imag
_atom_type_scat_source
C C 0.0033 0.0016 'International Tables Vol C Tables 4.2.6.8 and 6.1.1.4'
H H 0.0000 0.0000 'International Tables Vol C Tables 4.2.6.8 and 6.1.1.4'
N N 0.0061 0.0033 'International Tables Vol C Tables 4.2.6.8 and 6.1.1.4'
O O 0.0106 0.0060 'International Tables Vol C Tables 4.2.6.8 and 6.1.1.4'
F F 0.0171 0.0103 'International Tables Vol C Tables 4.2.6.8 and 6.1.1.4'
S S 0.1246 0.1234 'International Tables Vol C Tables 4.2.6.8 and 6.1.1.4'
I I -0.4742 1.8119 'International Tables Vol C Tables 4.2.6.8 and 6.1.1.4'

loop_
_geom_angle_atom_site_label_1
_geom_angle_atom_site_label_2
_geom_angle_atom_site_label_3
_geom_angle_site_symmetry_1
_geom_angle
N1 N1 C3 7_666 112.9(5)
F1 C1 C2 . 118.0(4)
F1 C1 C6 . 119.6(4)
C2 C1 C6 . 122.5(4)
F2 C2 C1 . 118.2(4)
F2 C2 C3 . 121.4(4)
C1 C2 C3 . 120.4(4)
C4 C3 C2 . 117.6(4)
C4 C3 N1 . 115.9(4)
C2 C3 N1 . 126.5(4)
F3 C4 C5 . 118.9(4)
F3 C4 C3 . 119.8(4)
C5 C4 C3 . 121.2(4)
F4 C5 C4 . 118.5(4)
F4 C5 C6 . 119.9(4)
C4 C5 C6 . 121.6(4)
C1 C6 C5 . 116.7(4)
C1 C6 I1 . 122.6(3)
C5 C6 I1 . 120.7(4)
O1 S7 C7 . 105.4(5)
H7A C7 H7B . 109.6
H7A C7 H7C . 109.4
H7B C7 H7C . 109.5
H7D C7 H7E . 109.4
H7D C7 H7F . 109.6
H7E C7 H7F . 109.5

loop_
_geom_bond_atom_site_label_1
_geom_bond_atom_site_label_2
_geom_bond_site_symmetry_2
_geom_bond_distance
I1 C6 . 2.083(5)
F1 C1 . 1.355(5)
F2 C2 . 1.343(5)
F3 C4 . 1.346(5)
F4 C5 . 1.347(5)
N1 N1 7_666 1.246(7)
N1 C3 . 1.430(6)
C1 C2 . 1.376(7)
C1 C6 . 1.379(6)
C2 C3 . 1.393(6)
C3 C4 . 1.386(7)
C4 C5 . 1.375(7)
C5 C6 . 1.392(7)
S7 O1 . 1.493(6)
S7 C7 . 1.656(7)
C7 H7A . 0.9800
C7 H7B . 0.9800
C7 H7C . 0.9800
C7 H7D . 0.9800
C7 H7E . 0.9800
C7 H7F . 0.9800

loop_
_geom_torsion_atom_site_label_1
_geom_torsion_atom_site_label_2
_geom_torsion_atom_site_label_3
_geom_torsion_atom_site_label_4
_geom_torsion_site_symmetry_1
_geom_torsion
F1 C1 C2 F2 . -0.8(6)
C6 C1 C2 F2 . 179.4(4)
F1 C1 C2 C3 . -179.9(4)
C6 C1 C2 C3 . 0.4(7)
F2 C2 C3 C4 . -176.7(4)
C1 C2 C3 C4 . 2.3(6)
F2 C2 C3 N1 . 3.1(7)
C1 C2 C3 N1 . -177.9(4)
N1 N1 C3 C4 7_666 -150.3(5)
N1 N1 C3 C2 7_666 29.9(7)
C2 C3 C4 F3 . 179.2(4)
N1 C3 C4 F3 . -0.6(6)
C2 C3 C4 C5 . -3.4(7)
N1 C3 C4 C5 . 176.8(4)
F3 C4 C5 F4 . -2.0(6)
C3 C4 C5 F4 . -179.5(4)
F3 C4 C5 C6 . 179.2(4)
C3 C4 C5 C6 . 1.8(7)
F1 C1 C6 C5 . 178.2(4)
C2 C1 C6 C5 . -2.0(6)
F1 C1 C6 I1 . -1.1(6)
C2 C1 C6 I1 . 178.7(3)
F4 C5 C6 C1 . -177.8(4)
C4 C5 C6 C1 . 1.0(6)
F4 C5 C6 I1 . 1.6(6)
C4 C5 C6 I1 . -179.7(3)
